data_7108849
loop_
_publ_author_name
'Marc A. Little'
'Malcolm A. Halcrow'
'Michaele J. Hardie'

_publ_section_title
;
 A bis(disulfide)-linked offset cryptophane
;
_journal_issue 15
_journal_name_full 'Chemical communications (Cambridge, England)'
_journal_page_first 1512
_journal_page_last 1514
_journal_paper_doi 10.1039/c3cc38768b
_journal_volume 49
_journal_year 2013
_chemical_formula_moiety 'C48 H44 O8 S4, C3 H6 N O, C4 H10 O,'
_chemical_formula_sum 'C55 H61 N O10 S4'
_chemical_formula_weight 1024.29
_chemical_name_common bis(disulfide)-cryptophane-0.0
_chemical_name_systematic
;
bis(disulfide)-cryptophane-0.0
;
_space_group_IT_number 2
_symmetry_cell_setting triclinic
_symmetry_space_group_name_Hall '-P 1'
_symmetry_space_group_name_H-M 'P -1'
_atom_sites_solution_hydrogens geom
_atom_sites_solution_primary direct
_atom_sites_solution_secondary difmap
_audit_creation_method SHELXL-97
_cell_angle_alpha 90.075(5)
_cell_angle_beta 104.370(5)
_cell_angle_gamma 103.986(11)
_cell_formula_units_Z 2
_cell_length_a 11.768(7)
_cell_length_b 15.158(8)
_cell_length_c 15.531(8)
_cell_measurement_temperature 150(2)
_cell_volume 2599(2)
_computing_cell_refinement 'CrystalClear-SM Expert2.0(Rigaku, 2009)'
_computing_data_collection 'CrystalClear-SM Expert2.0 (Rigaku, 2009)'
_computing_data_reduction 'CrystalClear-SM Expert2.0(Rigaku, 2009)'
_computing_structure_refinement 'SHELXL-97 (Sheldrick, 2008)'
_computing_structure_solution 'SHELXS-97 (Sheldrick, 2008)'
_diffrn_ambient_temperature 150(2)
_diffrn_detector_area_resol_mean 28.5714
_diffrn_measured_fraction_theta_full 0.968
_diffrn_measured_fraction_theta_max 0.968
_diffrn_measurement_details
;
Number of images: 175
Slice: -60.0000 - 115.0000
Image width: 1.0000
Exp time: 1.0000
Rotation axis: Omega
Omega: 0.0000
Kappa: 0.0000
Phi: 0.0000
XTD: 59.7553
2theta: 30.0294
scan:
Number of images: 120
Slice: -60.0000 - 60.0000
Image width: 1.0000
Exp time: 1.0000
Rotation axis: Omega
Omega: 0.0000
Kappa: -50.0000
Phi: 0.0000
XTD: 59.7553
2theta: 30.0294
scan:
Number of images: 120
Slice: -60.0000 - 60.0000
Image width: 1.0000
Exp time: 1.0000
Rotation axis: Omega
Omega: 0.0000
Kappa: -50.0000
Phi: 120.0000
XTD: 59.7553
2theta: 30.0294
scan:
Number of images: 120
Slice: -60.0000 - 60.0000
Image width: 1.0000
Exp time: 1.0000
Rotation axis: Omega
Omega: 0.0000
Kappa: -50.0000
Phi: 240.0000
XTD: 59.7553
2theta: 30.0294
scan:
Number of images: 120
Slice: -10.0000 - 110.0000
Image width: 1.0000
Exp time: 1.0000
Rotation axis: Omega
Omega: 0.0000
Kappa: 50.0000
Phi: 0.0000
XTD: 59.7553
2theta: 30.0294
scan:
Number of images: 120
Slice: -10.0000 - 110.0000
Image width: 1.0000
Exp time: 1.0000
Rotation axis: Omega
Omega: 0.0000
Kappa: 50.0000
Phi: 120.0000
XTD: 59.7553
2theta: 30.0294
scan:
Number of images: 120
Slice: -10.0000 - 110.0000
Image width: 1.0000
Exp time: 1.0000
Rotation axis: Omega
Omega: 0.0000
Kappa: 50.0000
Phi: 240.0000
XTD: 59.7553
2theta: 30.0294
;
_diffrn_measurement_device 'CrystalLogic Kappa (3 circle)'
_diffrn_measurement_device_type 'Rigaku Saturn724+ (2x2 bin mode)'
_diffrn_measurement_method 'profile data from \w-scans'
_diffrn_radiation_monochromator Synchrotron
_diffrn_radiation_source Synchrotron
_diffrn_radiation_type Synchrotron
_diffrn_radiation_wavelength 0.68890
_diffrn_reflns_av_R_equivalents 0.0846
_diffrn_reflns_av_sigmaI/netI 0.0512
_diffrn_reflns_limit_h_max 15
_diffrn_reflns_limit_h_min -15
_diffrn_reflns_limit_k_max 19
_diffrn_reflns_limit_k_min -19
_diffrn_reflns_limit_l_max 20
_diffrn_reflns_limit_l_min -20
_diffrn_reflns_number 41458
_diffrn_reflns_theta_full 26.64
_diffrn_reflns_theta_max 26.64
_diffrn_reflns_theta_min 1.93
_exptl_absorpt_coefficient_mu 0.242
_exptl_absorpt_correction_T_max 0.9809
_exptl_absorpt_correction_T_min 0.9354
_exptl_absorpt_correction_type multi-scan
_exptl_absorpt_process_details
;
See Sheldrick, G. M. (2002). SADABS.
University of Gottingen, Germany.
;
_exptl_crystal_colour colourless
_exptl_crystal_density_diffrn 1.309
_exptl_crystal_density_method 'not measured'
_exptl_crystal_description prism
_exptl_crystal_F_000 1084
_exptl_crystal_size_max 0.28
_exptl_crystal_size_mid 0.19
_exptl_crystal_size_min 0.08
_refine_diff_density_max 0.706
_refine_diff_density_min -0.831
_refine_diff_density_rms 0.065
_refine_ls_extinction_method none
_refine_ls_goodness_of_fit_ref 1.058
_refine_ls_hydrogen_treatment constr
_refine_ls_matrix_type full
_refine_ls_number_parameters 650
_refine_ls_number_reflns 11619
_refine_ls_number_restraints 4
_refine_ls_restrained_S_all 1.058
_refine_ls_R_factor_all 0.0660
_refine_ls_R_factor_gt 0.0643
_refine_ls_shift/su_max 0.001
_refine_ls_shift/su_mean 0.000
_refine_ls_structure_factor_coef Fsqd
_refine_ls_weighting_details 'calc w=1/[\s^2^(Fo^2^)+(0.0939P)^2^+2.0428P] where P=(Fo^2^+2Fc^2^)/3'
_refine_ls_weighting_scheme calc
_refine_ls_wR_factor_gt 0.1804
_refine_ls_wR_factor_ref 0.1821
_reflns_number_gt 11134
_reflns_number_total 11619
_reflns_threshold_expression >2sigma(I)
_cod_data_source_file c3cc38768b.txt
_cod_data_source_block compound_3
_cod_original_cell_volume 2598(2)
_cod_original_sg_symbol_H-M P-1
_cod_database_code 7108849

loop_
_symmetry_equiv_pos_as_xyz
'x, y, z'
'-x, -y, -z'

loop_
_atom_site_label
_atom_site_type_symbol
_atom_site_fract_x
_atom_site_fract_y
_atom_site_fract_z
_atom_site_U_iso_or_equiv
_atom_site_adp_type
_atom_site_occupancy
_atom_site_symmetry_multiplicity
_atom_site_calc_flag
_atom_site_refinement_flags
_atom_site_disorder_assembly
_atom_site_disorder_group
S1 S 1.30918(5) 0.77583(4) 0.59829(3) 0.03285(14) Uani 1 1 d . . .
S2 S 1.35202(5) 0.67740(4) 0.53198(4) 0.03544(14) Uani 1 1 d . . .
S3 S 0.80369(5) 0.85385(4) 0.09922(4) 0.03730(15) Uani 1 1 d . . .
S4 S 0.91407(5) 0.81603(4) 0.02739(3) 0.03550(14) Uani 1 1 d . . .
O1 O 1.28413(16) 0.94119(12) 0.65389(11) 0.0402(4) Uani 1 1 d . . .
O2 O 1.05755(15) 0.70418(11) 0.14224(10) 0.0358(3) Uani 1 1 d . . .
O3 O 0.89373(15) 1.17002(12) 0.23361(11) 0.0402(4) Uani 1 1 d . . .
O4 O 0.98600(17) 1.20650(13) 0.41037(12) 0.0425(4) Uani 1 1 d . . .
H4 H 0.9134 1.1948 0.3805 0.051 Uiso 1 1 calc R . .
O5 O 1.33019(17) 0.51348(13) 0.44177(13) 0.0470(4) Uani 1 1 d . . .
O6 O 0.95115(15) 0.90131(10) 0.28522(11) 0.0355(3) Uani 1 1 d . . .
O7 O 0.83372(19) 0.44490(13) -0.05714(11) 0.0474(4) Uani 1 1 d . . .
O8 O 0.9724(2) 0.34062(13) 0.03878(11) 0.0479(4) Uani 1 1 d . . .
H8 H 0.9551 0.3474 -0.0162 0.058 Uiso 1 1 calc R . .
O9 O 0.4447(5) 0.4233(4) 0.0390(3) 0.0723(13) Uani 0.50 1 d P A 1
O10 O 0.4016(6) 0.3859(5) 0.2203(4) 0.0857(16) Uani 0.50 1 d P B 2
O11 O 0.5066(4) 0.2327(6) -0.2282(4) 0.226(4) Uani 1 1 d D . .
N1 N 0.4933(2) 0.3091(2) 0.1414(2) 0.0651(7) Uani 1 1 d . . .
C1 C 1.36541(19) 1.12936(15) 0.40462(15) 0.0342(4) Uani 1 1 d . . .
H1A H 1.4046 1.1783 0.4526 0.041 Uiso 1 1 calc R . .
H1B H 1.4193 1.1328 0.3642 0.041 Uiso 1 1 calc R . .
C2 C 1.35091(18) 1.03691(15) 0.44582(14) 0.0314(4) Uani 1 1 d . . .
C3 C 1.32379(19) 1.03247(15) 0.52912(15) 0.0330(4) Uani 1 1 d . . .
H3 H 1.3156 1.0858 0.5566 0.040 Uiso 1 1 calc R . .
C4 C 1.30868(18) 0.95174(15) 0.57217(14) 0.0314(4) Uani 1 1 d . . .
C5 C 1.32191(18) 0.87260(14) 0.53174(14) 0.0303(4) Uani 1 1 d . . .
C6 C 1.34832(18) 0.87680(15) 0.44977(14) 0.0306(4) Uani 1 1 d . . .
H6 H 1.3569 0.8234 0.4227 0.037 Uiso 1 1 calc R . .
C7 C 1.36285(17) 0.95778(15) 0.40515(14) 0.0303(4) Uani 1 1 d . . .
C8 C 1.38937(19) 0.95449(16) 0.31408(14) 0.0336(4) Uani 1 1 d . . .
H8A H 1.4409 0.9117 0.3139 0.040 Uiso 1 1 calc R . .
H8B H 1.4351 1.0157 0.3035 0.040 Uiso 1 1 calc R . .
C9 C 1.27401(18) 0.92437(15) 0.23866(13) 0.0306(4) Uani 1 1 d . . .
C10 C 1.2206(2) 0.83064(15) 0.22381(14) 0.0320(4) Uani 1 1 d . . .
H10 H 1.2586 0.7897 0.2594 0.038 Uiso 1 1 calc R . .
C11 C 1.1133(2) 0.79544(15) 0.15841(13) 0.0309(4) Uani 1 1 d . . .
C12 C 1.0586(2) 0.85679(16) 0.10426(13) 0.0319(4) Uani 1 1 d . . .
C13 C 1.1144(2) 0.94971(16) 0.11789(14) 0.0334(4) Uani 1 1 d . . .
H13 H 1.0794 0.9903 0.0798 0.040 Uiso 1 1 calc R . .
C14 C 1.2197(2) 0.98572(15) 0.18512(14) 0.0321(4) Uani 1 1 d . . .
C15 C 1.2653(2) 1.08897(16) 0.20096(15) 0.0349(4) Uani 1 1 d . . .
H15A H 1.2527 1.1173 0.1431 0.042 Uiso 1 1 calc R . .
H15B H 1.3534 1.1051 0.2298 0.042 Uiso 1 1 calc R . .
C16 C 1.19910(19) 1.12653(14) 0.26002(14) 0.0316(4) Uani 1 1 d . . .
C17 C 1.0827(2) 1.13671(15) 0.21874(14) 0.0331(4) Uani 1 1 d . . .
H17 H 1.0529 1.1258 0.1560 0.040 Uiso 1 1 calc R . .
C18 C 1.0103(2) 1.16235(14) 0.26750(15) 0.0329(4) Uani 1 1 d . . .
C19 C 1.0558(2) 1.18178(14) 0.35989(15) 0.0339(4) Uani 1 1 d . . .
C20 C 1.1722(2) 1.17520(14) 0.40079(15) 0.0333(4) Uani 1 1 d . . .
H20 H 1.2039 1.1911 0.4628 0.040 Uiso 1 1 calc R . .
C21 C 1.24480(19) 1.14551(14) 0.35254(14) 0.0318(4) Uani 1 1 d . . .
C22 C 1.2695(3) 1.0200(2) 0.6971(2) 0.0591(8) Uani 1 1 d . . .
H22A H 1.3457 1.0675 0.7099 0.089 Uiso 1 1 calc R . .
H22B H 1.2478 1.0035 0.7530 0.089 Uiso 1 1 calc R . .
H22C H 1.2052 1.0428 0.6580 0.089 Uiso 1 1 calc R . .
C23 C 1.0903(2) 0.64501(16) 0.21126(14) 0.0368(5) Uani 1 1 d . . .
H23A H 1.1741 0.6418 0.2172 0.055 Uiso 1 1 calc R . .
H23B H 1.0360 0.5839 0.1959 0.055 Uiso 1 1 calc R . .
H23C H 1.0832 0.6690 0.2678 0.055 Uiso 1 1 calc R . .
C24 C 0.8403(2) 1.1429(2) 0.14049(18) 0.0481(6) Uani 1 1 d . . .
H24A H 0.8845 1.1840 0.1045 0.072 Uiso 1 1 calc R . .
H24B H 0.7553 1.1457 0.1249 0.072 Uiso 1 1 calc R . .
H24C H 0.8447 1.0804 0.1287 0.072 Uiso 1 1 calc R . .
C25 C 0.8841(2) 0.41512(15) 0.31603(14) 0.0356(5) Uani 1 1 d . . .
H25A H 0.8124 0.4217 0.3354 0.043 Uiso 1 1 calc R . .
H25B H 0.8952 0.3534 0.3294 0.043 Uiso 1 1 calc R . .
C26 C 0.9957(2) 0.48601(14) 0.36879(13) 0.0320(4) Uani 1 1 d . . .
C27 C 1.1095(2) 0.46754(15) 0.37845(14) 0.0358(5) Uani 1 1 d . . .
H27 H 1.1138 0.4126 0.3515 0.043 Uiso 1 1 calc R . .
C28 C 1.2154(2) 0.52732(16) 0.42621(14) 0.0354(5) Uani 1 1 d . . .
C29 C 1.2099(2) 0.60908(14) 0.46658(13) 0.0314(4) Uani 1 1 d . . .
C30 C 1.0976(2) 0.62794(14) 0.45670(13) 0.0302(4) Uani 1 1 d . . .
H30 H 1.0937 0.6831 0.4836 0.036 Uiso 1 1 calc R . .
C31 C 0.9895(2) 0.56772(14) 0.40809(13) 0.0295(4) Uani 1 1 d . . .
C32 C 0.87136(19) 0.59586(14) 0.40001(13) 0.0311(4) Uani 1 1 d . . .
H32A H 0.8036 0.5405 0.3909 0.037 Uiso 1 1 calc R . .
H32B H 0.8758 0.6288 0.4563 0.037 Uiso 1 1 calc R . .
C33 C 0.84581(18) 0.65655(14) 0.32317(14) 0.0297(4) Uani 1 1 d . . .
C34 C 0.90368(18) 0.74962(14) 0.33970(14) 0.0304(4) Uani 1 1 d . . .
H34 H 0.9515 0.7716 0.3980 0.036 Uiso 1 1 calc R . .
C35 C 0.89295(19) 0.81089(14) 0.27296(14) 0.0304(4) Uani 1 1 d . . .
C36 C 0.81737(19) 0.77867(15) 0.18738(14) 0.0326(4) Uani 1 1 d . . .
C37 C 0.75868(19) 0.68663(15) 0.17203(14) 0.0333(4) Uani 1 1 d . . .
H37 H 0.7070 0.6655 0.1147 0.040 Uiso 1 1 calc R . .
C38 C 0.77242(18) 0.62382(15) 0.23731(14) 0.0306(4) Uani 1 1 d . . .
C39 C 0.7094(2) 0.52354(15) 0.21077(15) 0.0346(4) Uani 1 1 d . . .
H39A H 0.6299 0.5191 0.1681 0.042 Uiso 1 1 calc R . .
H39B H 0.6944 0.4923 0.2643 0.042 Uiso 1 1 calc R . .
C40 C 0.7838(2) 0.47492(15) 0.16827(14) 0.0335(4) Uani 1 1 d . . .
C41 C 0.7741(2) 0.48328(15) 0.07633(14) 0.0354(5) Uani 1 1 d . . .
H41 H 0.7232 0.5186 0.0441 0.042 Uiso 1 1 calc R . .
C42 C 0.8375(2) 0.44098(16) 0.03210(14) 0.0376(5) Uani 1 1 d . . .
C43 C 0.9115(2) 0.38742(16) 0.07930(15) 0.0374(5) Uani 1 1 d . . .
C44 C 0.9233(2) 0.38098(15) 0.16980(14) 0.0366(5) Uani 1 1 d . . .
H44 H 0.9751 0.3462 0.2019 0.044 Uiso 1 1 calc R . .
C45 C 0.8609(2) 0.42450(14) 0.21550(14) 0.0330(4) Uani 1 1 d . . .
C46 C 1.3422(3) 0.4312(3) 0.4036(3) 0.0700(10) Uani 1 1 d . . .
H46A H 1.2928 0.3786 0.4252 0.105 Uiso 1 1 calc R . .
H46B H 1.4274 0.4289 0.4209 0.105 Uiso 1 1 calc R . .
H46C H 1.3148 0.4299 0.3385 0.105 Uiso 1 1 calc R . .
C47 C 1.0353(2) 0.93145(16) 0.36991(17) 0.0414(5) Uani 1 1 d . . .
H47A H 0.9920 0.9227 0.4168 0.062 Uiso 1 1 calc R . .
H47B H 1.0751 0.9962 0.3698 0.062 Uiso 1 1 calc R . .
H47C H 1.0964 0.8960 0.3811 0.062 Uiso 1 1 calc R . .
C48 C 0.7675(3) 0.5049(2) -0.10608(17) 0.0517(7) Uani 1 1 d . . .
H48A H 0.6820 0.4843 -0.1057 0.078 Uiso 1 1 calc R . .
H48B H 0.7744 0.5045 -0.1676 0.078 Uiso 1 1 calc R . .
H48C H 0.8008 0.5669 -0.0782 0.078 Uiso 1 1 calc R . .
C49 C 0.5683(4) 0.2452(3) 0.1524(3) 0.0763(10) Uani 1 1 d . C .
H49A H 0.6047 0.2420 0.2160 0.114 Uiso 1 1 calc R . .
H49B H 0.6324 0.2653 0.1216 0.114 Uiso 1 1 calc R . .
H49C H 0.5185 0.1848 0.1271 0.114 Uiso 1 1 calc R . .
C50A C 0.4498(5) 0.3327(3) 0.2106(4) 0.0912(14) Uani 0.50 1 d P C 1
H50A H 0.4597 0.2894 0.2570 0.137 Uiso 0.50 1 calc PR C 1
H50B H 0.3637 0.3312 0.1884 0.137 Uiso 0.50 1 calc PR C 1
H50C H 0.4951 0.3942 0.2355 0.137 Uiso 0.50 1 calc PR C 1
C50B C 0.4498(5) 0.3327(3) 0.2106(4) 0.0912(14) Uani 0.50 1 d P B 2
H50D H 0.4635 0.2964 0.2602 0.109 Uiso 0.50 1 calc PR B 2
C51A C 0.4743(7) 0.3517(4) 0.0608(3) 0.122(2) Uani 0.50 1 d P A 1
H51A H 0.4864 0.3189 0.0130 0.147 Uiso 0.50 1 calc PR A 1
C51B C 0.4743(7) 0.3517(4) 0.0608(3) 0.122(2) Uani 0.50 1 d P C 2
H51B H 0.5522 0.3864 0.0525 0.183 Uiso 0.50 1 calc PR C 2
H51C H 0.4222 0.3930 0.0620 0.183 Uiso 0.50 1 calc PR C 2
H51D H 0.4350 0.3053 0.0114 0.183 Uiso 0.50 1 calc PR C 2
C52 C 0.5480(13) 0.1398(12) -0.0925(7) 0.357(15) Uani 1 1 d D . .
H52A H 0.5859 0.1488 -0.0283 0.536 Uiso 1 1 calc R . .
H52B H 0.5894 0.1036 -0.1205 0.536 Uiso 1 1 calc R . .
H52C H 0.4624 0.1077 -0.1027 0.536 Uiso 1 1 calc R . .
C53 C 0.5582(7) 0.2333(9) -0.1334(5) 0.329(13) Uani 1 1 d D . .
H53A H 0.5187 0.2696 -0.1026 0.395 Uiso 1 1 calc R . .
H53B H 0.6451 0.2654 -0.1204 0.395 Uiso 1 1 calc R . .
C54 C 0.5109(6) 0.3195(6) -0.2663(6) 0.231(8) Uani 1 1 d D . .
H54A H 0.5957 0.3517 -0.2635 0.278 Uiso 1 1 calc R . .
H54B H 0.4770 0.3578 -0.2328 0.278 Uiso 1 1 calc R . .
C55 C 0.4371(5) 0.3024(6) -0.3620(5) 0.154(3) Uani 1 1 d D . .
H55A H 0.4865 0.2870 -0.3993 0.231 Uiso 1 1 calc R . .
H55B H 0.4114 0.3574 -0.3823 0.231 Uiso 1 1 calc R . .
H55C H 0.3656 0.2518 -0.3666 0.231 Uiso 1 1 calc R . .

loop_
_atom_site_aniso_label
_atom_site_aniso_U_11
_atom_site_aniso_U_22
_atom_site_aniso_U_33
_atom_site_aniso_U_23
_atom_site_aniso_U_13
_atom_site_aniso_U_12
S1 0.0330(3) 0.0319(3) 0.0312(3) 0.00296(19) 0.0060(2) 0.0058(2)
S2 0.0326(3) 0.0334(3) 0.0400(3) 0.0034(2) 0.0064(2) 0.0105(2)
S3 0.0392(3) 0.0390(3) 0.0370(3) 0.0063(2) 0.0066(2) 0.0192(2)
S4 0.0409(3) 0.0417(3) 0.0240(2) 0.0019(2) 0.0031(2) 0.0159(2)
O1 0.0482(9) 0.0396(9) 0.0380(8) 0.0032(7) 0.0174(7) 0.0143(7)
O2 0.0457(9) 0.0334(8) 0.0273(7) 0.0024(6) 0.0038(6) 0.0137(7)
O3 0.0386(8) 0.0427(9) 0.0412(9) 0.0067(7) 0.0062(7) 0.0180(7)
O4 0.0463(9) 0.0448(9) 0.0407(9) -0.0011(7) 0.0109(7) 0.0200(8)
O5 0.0469(10) 0.0446(10) 0.0536(10) -0.0029(8) 0.0095(8) 0.0224(8)
O6 0.0387(8) 0.0279(7) 0.0385(8) 0.0004(6) 0.0062(6) 0.0093(6)
O7 0.0721(12) 0.0533(11) 0.0255(8) 0.0045(7) 0.0102(8) 0.0347(10)
O8 0.0743(13) 0.0500(10) 0.0278(8) 0.0000(7) 0.0100(8) 0.0344(9)
O9 0.061(3) 0.078(3) 0.070(3) -0.001(2) -0.011(2) 0.032(2)
O10 0.092(4) 0.105(5) 0.074(3) 0.001(3) 0.022(3) 0.050(4)
O11 0.065(2) 0.346(10) 0.240(6) -0.222(7) 0.012(3) 0.032(4)
N1 0.0522(14) 0.0608(16) 0.0731(18) -0.0138(13) 0.0011(13) 0.0125(12)
C1 0.0291(10) 0.0307(10) 0.0373(11) 0.0030(8) 0.0034(8) 0.0025(8)
C2 0.0232(9) 0.0326(10) 0.0346(10) 0.0027(8) 0.0018(7) 0.0052(8)
C3 0.0274(9) 0.0330(10) 0.0356(10) -0.0009(8) 0.0031(8) 0.0073(8)
C4 0.0257(9) 0.0350(11) 0.0323(10) 0.0005(8) 0.0051(8) 0.0076(8)
C5 0.0231(9) 0.0318(10) 0.0325(10) 0.0025(8) 0.0023(7) 0.0054(7)
C6 0.0254(9) 0.0328(10) 0.0314(10) 0.0002(8) 0.0028(7) 0.0075(8)
C7 0.0209(8) 0.0358(10) 0.0314(10) 0.0023(8) 0.0026(7) 0.0060(7)
C8 0.0278(10) 0.0397(11) 0.0342(10) 0.0052(8) 0.0072(8) 0.0108(8)
C9 0.0278(9) 0.0390(11) 0.0282(9) 0.0051(8) 0.0092(8) 0.0125(8)
C10 0.0350(10) 0.0373(11) 0.0278(9) 0.0052(8) 0.0080(8) 0.0168(9)
C11 0.0356(10) 0.0354(11) 0.0247(9) 0.0019(8) 0.0083(8) 0.0136(8)
C12 0.0357(10) 0.0392(11) 0.0234(9) 0.0029(8) 0.0073(8) 0.0144(9)
C13 0.0376(11) 0.0403(11) 0.0258(9) 0.0071(8) 0.0082(8) 0.0163(9)
C14 0.0342(10) 0.0368(11) 0.0297(9) 0.0066(8) 0.0124(8) 0.0128(8)
C15 0.0342(10) 0.0373(11) 0.0337(10) 0.0088(8) 0.0104(8) 0.0080(9)
C16 0.0342(10) 0.0258(9) 0.0349(10) 0.0072(8) 0.0092(8) 0.0071(8)
C17 0.0380(11) 0.0293(10) 0.0313(10) 0.0072(8) 0.0069(8) 0.0093(8)
C18 0.0342(10) 0.0264(10) 0.0382(11) 0.0073(8) 0.0075(8) 0.0098(8)
C19 0.0405(11) 0.0238(9) 0.0389(11) 0.0038(8) 0.0115(9) 0.0095(8)
C20 0.0380(11) 0.0251(9) 0.0325(10) 0.0011(8) 0.0040(8) 0.0052(8)
C21 0.0320(10) 0.0235(9) 0.0356(10) 0.0043(8) 0.0054(8) 0.0020(8)
C22 0.085(2) 0.0500(16) 0.0599(17) 0.0045(13) 0.0422(17) 0.0262(15)
C23 0.0444(12) 0.0385(12) 0.0287(10) 0.0071(8) 0.0084(9) 0.0137(9)
C24 0.0430(13) 0.0527(15) 0.0462(13) 0.0015(11) -0.0018(11) 0.0210(11)
C25 0.0492(13) 0.0272(10) 0.0270(10) 0.0002(8) 0.0077(9) 0.0052(9)
C26 0.0455(12) 0.0275(10) 0.0219(8) 0.0036(7) 0.0085(8) 0.0076(8)
C27 0.0519(13) 0.0298(10) 0.0275(10) 0.0014(8) 0.0094(9) 0.0143(9)
C28 0.0438(12) 0.0352(11) 0.0307(10) 0.0048(8) 0.0103(9) 0.0155(9)
C29 0.0384(11) 0.0291(10) 0.0262(9) 0.0033(7) 0.0071(8) 0.0088(8)
C30 0.0379(10) 0.0275(9) 0.0251(9) 0.0023(7) 0.0080(8) 0.0079(8)
C31 0.0379(10) 0.0285(9) 0.0220(8) 0.0037(7) 0.0086(7) 0.0068(8)
C32 0.0351(10) 0.0317(10) 0.0252(9) -0.0005(7) 0.0094(8) 0.0041(8)
C33 0.0282(9) 0.0327(10) 0.0295(9) -0.0007(8) 0.0102(8) 0.0069(8)
C34 0.0293(9) 0.0331(10) 0.0295(9) -0.0024(8) 0.0074(8) 0.0094(8)
C35 0.0297(9) 0.0294(10) 0.0344(10) -0.0001(8) 0.0100(8) 0.0101(8)
C36 0.0318(10) 0.0365(11) 0.0319(10) 0.0028(8) 0.0067(8) 0.0146(8)
C37 0.0320(10) 0.0368(11) 0.0313(10) -0.0024(8) 0.0052(8) 0.0121(8)
C38 0.0271(9) 0.0338(10) 0.0303(10) -0.0027(8) 0.0075(8) 0.0063(8)
C39 0.0326(10) 0.0340(11) 0.0323(10) -0.0047(8) 0.0046(8) 0.0026(8)
C40 0.0374(11) 0.0282(10) 0.0307(10) -0.0039(8) 0.0064(8) 0.0027(8)
C41 0.0407(11) 0.0333(11) 0.0292(10) -0.0024(8) 0.0026(8) 0.0101(9)
C42 0.0500(13) 0.0352(11) 0.0267(10) -0.0013(8) 0.0061(9) 0.0129(10)
C43 0.0505(13) 0.0314(11) 0.0300(10) -0.0030(8) 0.0058(9) 0.0143(9)
C44 0.0511(13) 0.0270(10) 0.0291(10) -0.0012(8) 0.0035(9) 0.0119(9)
C45 0.0424(11) 0.0254(9) 0.0265(9) -0.0018(7) 0.0059(8) 0.0028(8)
C46 0.066(2) 0.067(2) 0.083(2) -0.0186(18) 0.0081(17) 0.0400(17)
C47 0.0368(11) 0.0310(11) 0.0475(13) -0.0004(9) -0.0007(10) 0.0038(9)
C48 0.0748(19) 0.0576(16) 0.0305(11) 0.0066(11) 0.0107(12) 0.0343(14)
C49 0.080(2) 0.077(2) 0.076(2) 0.0110(19) 0.0168(19) 0.031(2)
C50A 0.117(4) 0.059(2) 0.117(4) 0.005(2) 0.072(3) 0.014(2)
C50B 0.117(4) 0.059(2) 0.117(4) 0.005(2) 0.072(3) 0.014(2)
C51A 0.199(6) 0.134(4) 0.0430(19) -0.019(2) -0.018(3) 0.109(5)
C51B 0.199(6) 0.134(4) 0.0430(19) -0.019(2) -0.018(3) 0.109(5)
C52 0.240(13) 0.85(5) 0.093(5) 0.045(12) 0.068(7) 0.32(2)
C53 0.087(4) 0.68(3) 0.191(10) -0.298(16) 0.000(6) 0.077(10)
C54 0.072(4) 0.213(9) 0.388(17) -0.224(11) 0.065(6) -0.010(5)
C55 0.076(3) 0.179(7) 0.203(8) -0.085(6) 0.047(4) 0.013(4)

loop_
_atom_type_symbol
_atom_type_description
_atom_type_scat_dispersion_real
_atom_type_scat_dispersion_imag
_atom_type_scat_source
C C 0.0032 0.0015 'International Tables Vol C Tables 4.2.6.8 and 6.1.1.4'
H H 0.0000 0.0000 'International Tables Vol C Tables 4.2.6.8 and 6.1.1.4'
O O 0.0108 0.0057 'International Tables Vol C Tables 4.2.6.8 and 6.1.1.4'
S S 0.1181 0.1169 'International Tables Vol C Tables 4.2.6.8 and 6.1.1.4'
N N 0.0060 0.0030 'International Tables Vol C Tables 4.2.6.8 and 6.1.1.4'

loop_
_geom_angle_atom_site_label_1
_geom_angle_atom_site_label_2
_geom_angle_atom_site_label_3
_geom_angle
C5 S1 S2 105.96(8)
C29 S2 S1 105.34(8)
C36 S3 S4 100.59(8)
C12 S4 S3 100.11(8)
C4 O1 C22 116.8(2)
C11 O2 C23 117.30(17)
C18 O3 C24 116.43(19)
C19 O4 H4 109.5
C28 O5 C46 117.6(2)
C35 O6 C47 116.68(17)
C42 O7 C48 116.67(19)
C43 O8 H8 109.5
C54 O11 C53 117.3(7)
C50A N1 C51A 121.1(4)
C50A N1 C49 120.9(4)
C51A N1 C49 117.8(4)
C21 C1 C2 112.66(17)
C21 C1 H1A 109.1
C2 C1 H1A 109.1
C21 C1 H1B 109.1
C2 C1 H1B 109.1
H1A C1 H1B 107.8
C3 C2 C7 119.2(2)
C3 C2 C1 116.9(2)
C7 C2 C1 123.9(2)
C4 C3 C2 121.4(2)
C4 C3 H3 119.3
C2 C3 H3 119.3
O1 C4 C3 125.6(2)
O1 C4 C5 115.05(19)
C3 C4 C5 119.3(2)
C6 C5 C4 119.3(2)
C6 C5 S1 126.47(17)
C4 C5 S1 114.15(16)
C5 C6 C7 122.0(2)
C5 C6 H6 119.0
C7 C6 H6 119.0
C6 C7 C2 118.8(2)
C6 C7 C8 117.73(19)
C2 C7 C8 123.51(19)
C7 C8 C9 112.38(17)
C7 C8 H8A 109.1
C9 C8 H8A 109.1
C7 C8 H8B 109.1
C9 C8 H8B 109.1
H8A C8 H8B 107.9
C10 C9 C14 119.5(2)
C10 C9 C8 117.08(19)
C14 C9 C8 123.4(2)
C11 C10 C9 122.1(2)
C11 C10 H10 119.0
C9 C10 H10 119.0
O2 C11 C10 123.90(19)
O2 C11 C12 117.50(19)
C10 C11 C12 118.6(2)
C13 C12 C11 118.8(2)
C13 C12 S4 120.91(16)
C11 C12 S4 120.03(17)
C12 C13 C14 122.9(2)
C12 C13 H13 118.5
C14 C13 H13 118.5
C13 C14 C9 118.0(2)
C13 C14 C15 118.59(19)
C9 C14 C15 123.3(2)
C14 C15 C16 111.17(17)
C14 C15 H15A 109.4
C16 C15 H15A 109.4
C14 C15 H15B 109.4
C16 C15 H15B 109.4
H15A C15 H15B 108.0
C17 C16 C21 119.2(2)
C17 C16 C15 116.89(19)
C21 C16 C15 123.8(2)
C18 C17 C16 121.6(2)
C18 C17 H17 119.2
C16 C17 H17 119.2
O3 C18 C17 125.7(2)
O3 C18 C19 114.9(2)
C17 C18 C19 119.4(2)
O4 C19 C20 119.7(2)
O4 C19 C18 120.9(2)
C20 C19 C18 119.4(2)
C19 C20 C21 121.7(2)
C19 C20 H20 119.2
C21 C20 H20 119.2
C16 C21 C20 118.6(2)
C16 C21 C1 123.2(2)
C20 C21 C1 118.1(2)
O1 C22 H22A 109.5
O1 C22 H22B 109.5
H22A C22 H22B 109.5
O1 C22 H22C 109.5
H22A C22 H22C 109.5
H22B C22 H22C 109.5
O2 C23 H23A 109.5
O2 C23 H23B 109.5
H23A C23 H23B 109.5
O2 C23 H23C 109.5
H23A C23 H23C 109.5
H23B C23 H23C 109.5
O3 C24 H24A 109.5
O3 C24 H24B 109.5
H24A C24 H24B 109.5
O3 C24 H24C 109.5
H24A C24 H24C 109.5
H24B C24 H24C 109.5
C26 C25 C45 112.48(18)
C26 C25 H25A 109.1
C45 C25 H25A 109.1
C26 C25 H25B 109.1
C45 C25 H25B 109.1
H25A C25 H25B 107.8
C27 C26 C31 119.0(2)
C27 C26 C25 117.8(2)
C31 C26 C25 123.2(2)
C28 C27 C26 121.8(2)
C28 C27 H27 119.1
C26 C27 H27 119.1
O5 C28 C27 125.8(2)
O5 C28 C29 114.6(2)
C27 C28 C29 119.6(2)
C30 C29 C28 118.9(2)
C30 C29 S2 125.77(17)
C28 C29 S2 115.30(17)
C29 C30 C31 122.0(2)
C29 C30 H30 119.0
C31 C30 H30 119.0
C26 C31 C30 118.8(2)
C26 C31 C32 123.53(19)
C30 C31 C32 117.67(19)
C33 C32 C31 112.23(16)
C33 C32 H32A 109.2
C31 C32 H32A 109.2
C33 C32 H32B 109.2
C31 C32 H32B 109.2
H32A C32 H32B 107.9
C34 C33 C38 119.4(2)
C34 C33 C32 116.72(18)
C38 C33 C32 123.84(19)
C35 C34 C33 121.86(19)
C35 C34 H34 119.1
C33 C34 H34 119.1
O6 C35 C34 123.83(19)
O6 C35 C36 117.32(19)
C34 C35 C36 118.8(2)
C37 C36 C35 118.9(2)
C37 C36 S3 120.61(17)
C35 C36 S3 120.45(17)
C36 C37 C38 122.9(2)
C36 C37 H37 118.6
C38 C37 H37 118.6
C37 C38 C33 118.1(2)
C37 C38 C39 118.00(19)
C33 C38 C39 123.90(19)
C38 C39 C40 112.60(18)
C38 C39 H39A 109.1
C40 C39 H39A 109.1
C38 C39 H39B 109.1
C40 C39 H39B 109.1
H39A C39 H39B 107.8
C45 C40 C41 119.0(2)
C45 C40 C39 123.70(19)
C41 C40 C39 117.3(2)
C42 C41 C40 121.3(2)
C42 C41 H41 119.3
C40 C41 H41 119.3
O7 C42 C41 125.6(2)
O7 C42 C43 115.0(2)
C41 C42 C43 119.5(2)
O8 C43 C44 118.4(2)
O8 C43 C42 122.4(2)
C44 C43 C42 119.2(2)
C43 C44 C45 121.8(2)
C43 C44 H44 119.1
C45 C44 H44 119.1
C40 C45 C44 119.2(2)
C40 C45 C25 123.6(2)
C44 C45 C25 117.2(2)
O5 C46 H46A 109.5
O5 C46 H46B 109.5
H46A C46 H46B 109.5
O5 C46 H46C 109.5
H46A C46 H46C 109.5
H46B C46 H46C 109.5
O6 C47 H47A 109.5
O6 C47 H47B 109.5
H47A C47 H47B 109.5
O6 C47 H47C 109.5
H47A C47 H47C 109.5
H47B C47 H47C 109.5
O7 C48 H48A 109.5
O7 C48 H48B 109.5
H48A C48 H48B 109.5
O7 C48 H48C 109.5
H48A C48 H48C 109.5
H48B C48 H48C 109.5
N1 C49 H49A 109.5
N1 C49 H49B 109.5
H49A C49 H49B 109.5
N1 C49 H49C 109.5
H49A C49 H49C 109.5
H49B C49 H49C 109.5
N1 C50A H50A 109.5
N1 C50A H50B 109.5
H50A C50A H50B 109.5
N1 C50A H50C 109.5
H50A C50A H50C 109.5
H50B C50A H50C 109.5
O9 C51A N1 133.1(5)
O9 C51A H51A 113.4
N1 C51A H51A 113.4
C53 C52 H52A 109.5
C53 C52 H52B 109.5
H52A C52 H52B 109.5
C53 C52 H52C 109.5
H52A C52 H52C 109.5
H52B C52 H52C 109.5
O11 C53 C52 116.9(8)
O11 C53 H53A 108.1
C52 C53 H53A 108.1
O11 C53 H53B 108.1
C52 C53 H53B 108.1
H53A C53 H53B 107.3
O11 C54 C55 107.9(6)
O11 C54 H54A 110.1
C55 C54 H54A 110.1
O11 C54 H54B 110.1
C55 C54 H54B 110.1
H54A C54 H54B 108.4
C54 C55 H55A 109.5
C54 C55 H55B 109.5
H55A C55 H55B 109.5
C54 C55 H55C 109.5
H55A C55 H55C 109.5
H55B C55 H55C 109.5

loop_
_geom_bond_atom_site_label_1
_geom_bond_atom_site_label_2
_geom_bond_distance
S1 C5 1.794(2)
S1 S2 2.0391(11)
S2 C29 1.794(2)
S3 C36 1.784(2)
S3 S4 2.0828(11)
S4 C12 1.784(2)
O1 C4 1.371(3)
O1 C22 1.436(3)
O2 C11 1.373(3)
O2 C23 1.438(3)
O3 C18 1.375(3)
O3 C24 1.442(3)
O4 C19 1.377(3)
O4 H4 0.8400
O5 C28 1.379(3)
O5 C46 1.433(3)
O6 C35 1.365(3)
O6 C47 1.433(3)
O7 C42 1.378(3)
O7 C48 1.436(3)
O8 C43 1.372(3)
O8 H8 0.8400
O9 C51A 1.241(7)
O11 C54 1.438(8)
O11 C53 1.446(8)
N1 C50A 1.380(5)
N1 C51A 1.403(6)
N1 C49 1.444(5)
C1 C21 1.526(3)
C1 C2 1.531(3)
C1 H1A 0.9900
C1 H1B 0.9900
C2 C3 1.405(3)
C2 C7 1.407(3)
C3 C4 1.390(3)
C3 H3 0.9500
C4 C5 1.412(3)
C5 C6 1.381(3)
C6 C7 1.406(3)
C6 H6 0.9500
C7 C8 1.525(3)
C8 C9 1.527(3)
C8 H8A 0.9900
C8 H8B 0.9900
C9 C10 1.401(3)
C9 C14 1.411(3)
C10 C11 1.395(3)
C10 H10 0.9500
C11 C12 1.418(3)
C12 C13 1.394(3)
C13 C14 1.397(3)
C13 H13 0.9500
C14 C15 1.525(3)
C15 C16 1.530(3)
C15 H15A 0.9900
C15 H15B 0.9900
C16 C17 1.406(3)
C16 C21 1.406(3)
C17 C18 1.390(3)
C17 H17 0.9500
C18 C19 1.405(3)
C19 C20 1.387(3)
C20 C21 1.413(3)
C20 H20 0.9500
C22 H22A 0.9800
C22 H22B 0.9800
C22 H22C 0.9800
C23 H23A 0.9800
C23 H23B 0.9800
C23 H23C 0.9800
C24 H24A 0.9800
C24 H24B 0.9800
C24 H24C 0.9800
C25 C26 1.527(3)
C25 C45 1.530(3)
C25 H25A 0.9900
C25 H25B 0.9900
C26 C27 1.405(3)
C26 C31 1.406(3)
C27 C28 1.385(3)
C27 H27 0.9500
C28 C29 1.411(3)
C29 C30 1.391(3)
C30 C31 1.407(3)
C30 H30 0.9500
C31 C32 1.527(3)
C32 C33 1.523(3)
C32 H32A 0.9900
C32 H32B 0.9900
C33 C34 1.403(3)
C33 C38 1.411(3)
C34 C35 1.395(3)
C34 H34 0.9500
C35 C36 1.413(3)
C36 C37 1.390(3)
C37 C38 1.399(3)
C37 H37 0.9500
C38 C39 1.527(3)
C39 C40 1.531(3)
C39 H39A 0.9900
C39 H39B 0.9900
C40 C45 1.397(3)
C40 C41 1.412(3)
C41 C42 1.387(3)
C41 H41 0.9500
C42 C43 1.408(3)
C43 C44 1.384(3)
C44 C45 1.403(3)
C44 H44 0.9500
C46 H46A 0.9800
C46 H46B 0.9800
C46 H46C 0.9800
C47 H47A 0.9800
C47 H47B 0.9800
C47 H47C 0.9800
C48 H48A 0.9800
C48 H48B 0.9800
C48 H48C 0.9800
C49 H49A 0.9800
C49 H49B 0.9800
C49 H49C 0.9800
C50A H50A 0.9800
C50A H50B 0.9800
C50A H50C 0.9800
C51A H51A 0.9500
C52 C53 1.545(10)
C52 H52A 0.9800
C52 H52B 0.9800
C52 H52C 0.9800
C53 H53A 0.9900
C53 H53B 0.9900
C54 C55 1.510(8)
C54 H54A 0.9900
C54 H54B 0.9900
C55 H55A 0.9800
C55 H55B 0.9800
C55 H55C 0.9800

loop_
_geom_hbond_atom_site_label_D
_geom_hbond_atom_site_label_H
_geom_hbond_atom_site_label_A
_geom_hbond_distance_DH
_geom_hbond_distance_HA
_geom_hbond_distance_DA
_geom_hbond_angle_DHA
_geom_hbond_site_symmetry_A
O8 H8 O2 0.84 2.06 2.807(3) 147.0 2_765

loop_
_geom_torsion_atom_site_label_1
_geom_torsion_atom_site_label_2
_geom_torsion_atom_site_label_3
_geom_torsion_atom_site_label_4
_geom_torsion
C5 S1 S2 C29 -94.74(10)
C36 S3 S4 C12 -68.55(11)
C21 C1 C2 C3 -85.1(2)
C21 C1 C2 C7 94.7(2)
C7 C2 C3 C4 0.1(3)
C1 C2 C3 C4 179.93(19)
C22 O1 C4 C3 1.9(3)
C22 O1 C4 C5 -179.8(2)
C2 C3 C4 O1 178.88(19)
C2 C3 C4 C5 0.6(3)
O1 C4 C5 C6 -179.17(18)
C3 C4 C5 C6 -0.7(3)
O1 C4 C5 S1 -2.2(2)
C3 C4 C5 S1 176.29(16)
S2 S1 C5 C6 3.5(2)
S2 S1 C5 C4 -173.23(13)
C4 C5 C6 C7 0.2(3)
S1 C5 C6 C7 -176.41(15)
C5 C6 C7 C2 0.5(3)
C5 C6 C7 C8 -178.79(18)
C3 C2 C7 C6 -0.6(3)
C1 C2 C7 C6 179.57(18)
C3 C2 C7 C8 178.63(18)
C1 C2 C7 C8 -1.2(3)
C6 C7 C8 C9 86.0(2)
C2 C7 C8 C9 -93.2(2)
C7 C8 C9 C10 -81.0(2)
C7 C8 C9 C14 98.4(2)
C14 C9 C10 C11 -1.2(3)
C8 C9 C10 C11 178.21(19)
C23 O2 C11 C10 18.7(3)
C23 O2 C11 C12 -162.17(19)
C9 C10 C11 O2 -179.46(19)
C9 C10 C11 C12 1.4(3)
O2 C11 C12 C13 -178.69(18)
C10 C11 C12 C13 0.5(3)
O2 C11 C12 S4 6.9(3)
C10 C11 C12 S4 -173.87(15)
S3 S4 C12 C13 -73.74(17)
S3 S4 C12 C11 100.52(16)
C11 C12 C13 C14 -2.7(3)
S4 C12 C13 C14 171.67(16)
C12 C13 C14 C9 2.8(3)
C12 C13 C14 C15 -173.17(19)
C10 C9 C14 C13 -0.8(3)
C8 C9 C14 C13 179.76(19)
C10 C9 C14 C15 174.95(19)
C8 C9 C14 C15 -4.5(3)
C13 C14 C15 C16 82.9(2)
C9 C14 C15 C16 -92.9(2)
C14 C15 C16 C17 -79.2(2)
C14 C15 C16 C21 96.7(2)
C21 C16 C17 C18 -2.0(3)
C15 C16 C17 C18 174.11(19)
C24 O3 C18 C17 4.5(3)
C24 O3 C18 C19 -174.7(2)
C16 C17 C18 O3 -176.9(2)
C16 C17 C18 C19 2.3(3)
O3 C18 C19 O4 -0.1(3)
C17 C18 C19 O4 -179.35(19)
O3 C18 C19 C20 179.41(19)
C17 C18 C19 C20 0.1(3)
O4 C19 C20 C21 176.65(19)
C18 C19 C20 C21 -2.8(3)
C17 C16 C21 C20 -0.6(3)
C15 C16 C21 C20 -176.49(19)
C17 C16 C21 C1 174.95(19)
C15 C16 C21 C1 -0.9(3)
C19 C20 C21 C16 3.1(3)
C19 C20 C21 C1 -172.75(19)
C2 C1 C21 C16 -94.9(2)
C2 C1 C21 C20 80.7(2)
C45 C25 C26 C27 -83.2(2)
C45 C25 C26 C31 97.2(2)
C31 C26 C27 C28 0.5(3)
C25 C26 C27 C28 -179.10(19)
C46 O5 C28 C27 1.6(4)
C46 O5 C28 C29 179.3(3)
C26 C27 C28 O5 177.6(2)
C26 C27 C28 C29 0.1(3)
O5 C28 C29 C30 -178.30(19)
C27 C28 C29 C30 -0.5(3)
O5 C28 C29 S2 -1.4(3)
C27 C28 C29 S2 176.44(16)
S1 S2 C29 C30 6.9(2)
S1 S2 C29 C28 -169.81(14)
C28 C29 C30 C31 0.3(3)
S2 C29 C30 C31 -176.26(15)
C27 C26 C31 C30 -0.7(3)
C25 C26 C31 C30 178.92(18)
C27 C26 C31 C32 178.47(18)
C25 C26 C31 C32 -1.9(3)
C29 C30 C31 C26 0.3(3)
C29 C30 C31 C32 -178.93(18)
C26 C31 C32 C33 -94.1(2)
C30 C31 C32 C33 85.1(2)
C31 C32 C33 C34 -82.6(2)
C31 C32 C33 C38 94.8(2)
C38 C33 C34 C35 -1.4(3)
C32 C33 C34 C35 176.11(18)
C47 O6 C35 C34 5.4(3)
C47 O6 C35 C36 -174.85(19)
C33 C34 C35 O6 -177.50(18)
C33 C34 C35 C36 2.8(3)
O6 C35 C36 C37 178.69(18)
C34 C35 C36 C37 -1.6(3)
O6 C35 C36 S3 1.8(3)
C34 C35 C36 S3 -178.46(15)
S4 S3 C36 C37 -74.24(18)
S4 S3 C36 C35 102.60(17)
C35 C36 C37 C38 -1.0(3)
S3 C36 C37 C38 175.90(16)
C36 C37 C38 C33 2.3(3)
C36 C37 C38 C39 -176.30(19)
C34 C33 C38 C37 -1.1(3)
C32 C33 C38 C37 -178.46(19)
C34 C33 C38 C39 177.42(19)
C32 C33 C38 C39 0.1(3)
C37 C38 C39 C40 84.2(2)
C33 C38 C39 C40 -94.3(2)
C38 C39 C40 C45 95.5(2)
C38 C39 C40 C41 -83.6(2)
C45 C40 C41 C42 1.4(3)
C39 C40 C41 C42 -179.5(2)
C48 O7 C42 C41 6.3(4)
C48 O7 C42 C43 -174.9(2)
C40 C41 C42 O7 179.8(2)
C40 C41 C42 C43 1.0(4)
O7 C42 C43 O8 -1.8(4)
C41 C42 C43 O8 177.1(2)
O7 C42 C43 C44 178.5(2)
C41 C42 C43 C44 -2.6(4)
O8 C43 C44 C45 -178.0(2)
C42 C43 C44 C45 1.7(4)
C41 C40 C45 C44 -2.2(3)
C39 C40 C45 C44 178.7(2)
C41 C40 C45 C25 176.5(2)
C39 C40 C45 C25 -2.6(3)
C43 C44 C45 C40 0.7(3)
C43 C44 C45 C25 -178.1(2)
C26 C25 C45 C40 -93.6(3)
C26 C25 C45 C44 85.1(3)
C50A N1 C51A O9 17.4(11)
C49 N1 C51A O9 -157.7(8)
C54 O11 C53 C52 177.4(8)
C53 O11 C54 C55 -172.2(5)
